data_2200681
loop_
_publ_author_name
' Djerrari, B.'
'Essassi, E. M.'
' Fifani, J.'
'Pierrot, M.'

_publ_section_title
3-M\'ethyl-1-(pyridin-2-yl)-4-(1-pyridin-2-yl-3-m\'ethyl-1<i>H</i>-pyrazol-5-yl)-2<i>H</i>-3-pyrazolin-5(1<i>H</i>)-one
_journal_issue 11
_journal_name_full 'Acta Crystallographica Section E'
_journal_page_first o1126
_journal_page_last o1127
_journal_paper_doi 10.1107/S1600536801018062
_journal_volume 57
_journal_year 2001
_chemical_formula_iupac 'C18 H16 N6 O'
_chemical_formula_moiety 'C18 H16 N6 O'
_chemical_formula_sum 'C18 H16 N6 O'
_chemical_formula_weight 332.37
_chemical_name_systematic
;
1-(Pyridin-2-yl)-3-m\'ethyl-4-(1-pyridin-2-yl-3-m\'ethyl-1H-pyrazol-5-yl)
-2H-3-pyrazoline-5(1H)-one
;
_space_group_IT_number 14
_symmetry_cell_setting monoclinic
_symmetry_space_group_name_Hall '-P 2ybc'
_symmetry_space_group_name_H-M 'P 1 21/c 1'
_cell_angle_alpha 90.00
_cell_angle_beta 102.681(7)
_cell_angle_gamma 90.00
_cell_formula_units_Z 4
_cell_length_a 18.297(2)
_cell_length_b 7.7645(9)
_cell_length_c 11.9280(8)
_cell_measurement_reflns_used 10014
_cell_measurement_temperature 298
_cell_measurement_theta_max 26.37
_cell_measurement_theta_min 1
_cell_volume 1653.2(3)
_computing_data_collection 'KappaCCD Reference Manual (Nonius, 1998)'
_computing_data_reduction 'Denzo and Scalepack (Otwinowski & Minor, 1997)'
_computing_molecular_graphics 'ORTEPII (Johnson, 1976)'
_computing_publication_material 'maXus (Mackay et al., 1999)'
_computing_structure_refinement 'SHELXL97 (Sheldrick, 1997)'
_computing_structure_solution 'SIR92 (Altomare et al., 1994)'
_diffrn_measured_fraction_theta_full .944
_diffrn_measured_fraction_theta_max .944
_diffrn_measurement_device 'Nonius KappaCCD'
_diffrn_measurement_method \f
_diffrn_radiation_source 'fine-focus sealed tube'
_diffrn_radiation_type ' MoK\a'
_diffrn_radiation_wavelength .71073
_diffrn_reflns_av_R_equivalents .041
_diffrn_reflns_limit_h_max 22
_diffrn_reflns_limit_h_min 0
_diffrn_reflns_limit_k_max 9
_diffrn_reflns_limit_k_min 0
_diffrn_reflns_limit_l_max 12
_diffrn_reflns_limit_l_min -12
_diffrn_reflns_number 10014
_diffrn_reflns_theta_max 26.37
_diffrn_standards_decay_% 0
_diffrn_standards_interval_count 0
_diffrn_standards_interval_time 0
_diffrn_standards_number 0
_exptl_absorpt_coefficient_mu .089
_exptl_absorpt_correction_type none
_exptl_crystal_colour Colourless
_exptl_crystal_density_diffrn 1.335
_exptl_crystal_density_method 'not measured'
_exptl_crystal_description Prism
_exptl_crystal_F_000 696
_exptl_crystal_size_max .30
_exptl_crystal_size_mid .15
_exptl_crystal_size_min .10
_refine_diff_density_max .243
_refine_diff_density_min -.230
_refine_ls_extinction_method none
_refine_ls_goodness_of_fit_ref 1.116
_refine_ls_hydrogen_treatment mixed
_refine_ls_matrix_type full
_refine_ls_number_parameters 228
_refine_ls_number_reflns 3198
_refine_ls_number_restraints 0
_refine_ls_restrained_S_all 1.116
_refine_ls_R_factor_all .0718
_refine_ls_R_factor_gt .0557
_refine_ls_shift/su_max .006
_refine_ls_shift/su_mean .000
_refine_ls_structure_factor_coef Fsqd
_refine_ls_weighting_details 'calc w = 1/[\s^2^(Fo^2^)+(0.0434P)^2^+0.5981P] where P = (Fo^2^+2Fc^2^)/3'
_refine_ls_weighting_scheme calc
_refine_ls_wR_factor_ref .1268
_reflns_number_gt 2463
_reflns_number_total 3198
_reflns_threshold_expression I>2\s(I)
_cod_data_source_file dn6006.cif
_cod_data_source_block I
_cod_depositor_comments
;
The following automatic conversions were performed:

'_geom_hbond_publ_flag' value 'Yes' changed to 'yes' according to
/home/saulius/struct/CIF-dictionaries/cif_core.dic dictionary named
'cif_core.dic' version 2.4.1 from 2010-06-29.

Automatic conversion script
Id: cif_fix_values 1715 2011-07-08 13:25:40Z adriana 
;
_cod_original_sg_symbol_H-M 'P 21/c'
_cod_database_code 2200681
_cod_database_fobs_code 2200681

loop_
_symmetry_equiv_pos_as_xyz
+X,+Y,+Z
-X,-Y,-Z
'-X,+Y+ 1/2,-Z+ 1/2'
'+X,-Y+ 1/2,+Z+ 1/2'

loop_
_atom_site_label
_atom_site_fract_x
_atom_site_fract_y
_atom_site_fract_z
_atom_site_U_iso_or_equiv
_atom_site_adp_type
_atom_site_calc_flag
_atom_site_refinement_flags
_atom_site_occupancy
_atom_site_disorder_assembly
_atom_site_disorder_group
_atom_site_type_symbol
O6 .21581(8) .7957(2) .15539(12) .0662(5) Uani d . 1 . . O
N1 .19078(8) .7370(2) .33412(12) .0423(4) Uani d . 1 . . N
N2 .22963(9) .6618(2) .43448(13) .0443(4) Uani d . 1 . . N
H2 .2131 .6476 .4960 .053 Uiso calc R 1 . . H
N7 .09083(9) .7782(2) .41894(14) .0513(4) Uani d . 1 . . N
N8 .25259(9) .3708(2) .13833(15) .0555(5) Uani d . 1 . . N
N11 .36059(8) .5378(2) .15296(13) .0414(4) Uani d . 1 . . N
N12 .42648(9) .5433(2) .11567(15) .0477(4) Uani d . 1 . . N
C3 .29760(10) .6145(2) .42001(16) .0393(4) Uani d . 1 . . C
C4 .30302(10) .6503(2) .30970(15) .0398(4) Uani d . 1 . . C
C5 .23555(10) .7331(3) .25319(15) .0440(5) Uani d . 1 . . C
C9 .35265(12) .5354(3) .51676(17) .0527(5) Uani d . 1 . . C
H9A .3277 .5029 .5765 .079 Uiso calc PR .60 . . H
H9B .3915 .6172 .5464 .079 Uiso calc PR .60 . . H
H9C .3743 .4352 .4898 .079 Uiso calc PR .60 . . H
H9D .4047 .5304 .5023 .079 Uiso d PR .40 A 2 H
H9E .3565 .6088 .5864 .079 Uiso d PR .40 A 2 H
H9F .3307 .4246 .5360 .079 Uiso d PR .40 A 2 H
C10 .55199(12) .6615(3) .1839(2) .0705(7) Uani d . 1 . . C
H10A .5588 .6101 .1138 .106 Uiso calc R 1 . . H
H10B .5871 .6127 .2477 .106 Uiso calc R 1 . . H
H10C .5601 .7835 .1815 .106 Uiso calc R 1 . . H
C13 .47371(11) .6276(3) .19777(19) .0486(5) Uani d . 1 . . C
C14 .43901(11) .6780(3) .28619(18) .0489(5) Uani d . 1 . . C
H14 .4609 .7384 .3524 .059 Uiso calc R 1 . . H
C15 .36651(10) .6208(2) .25591(16) .0404(4) Uani d . 1 . . C
C16 .11759(10) .7980(2) .32488(16) .0411(4) Uani d . 1 . . C
C17 .07751(11) .8710(3) .22330(19) .0528(5) Uani d . 1 . . C
H17 .0981 .8814 .1590 .063 Uiso calc R 1 . . H
C18 .00598(12) .9270(3) .2223(2) .0633(6) Uani d . 1 . . C
H18 -.0230 .9761 .1561 .076 Uiso calc R 1 . . H
C19 -.02265(13) .9105(3) .3191(2) .0676(7) Uani d . 1 . . C
H19 -.0706 .9493 .3200 .081 Uiso calc R 1 . . H
C20 .02120(13) .8357(3) .4140(2) .0626(6) Uani d . 1 . . C
H20 .0015 .8239 .4792 .075 Uiso calc R 1 . . H
C21 .29970(10) .4469(2) .08349(16) .0404(4) Uani d . 1 . . C
C22 .29414(12) .4379(3) -.03348(17) .0528(5) Uani d . 1 . . C
H22 .3287 .4933 -.0677 .063 Uiso calc R 1 . . H
C23 .23590(14) .3445(3) -.0983(2) .0693(7) Uani d . 1 . . C
H23 .2306 .3345 -.1774 .083 Uiso calc R 1 . . H
C24 .18584(14) .2664(3) -.0441(2) .0736(7) Uani d . 1 . . C
H24 .1458 .2033 -.0859 .088 Uiso calc R 1 . . H
C25 .19600(13) .2829(3) .0720(2) .0683(7) Uani d . 1 . . C
H25 .1615 .2300 .1076 .082 Uiso calc R 1 . . H

loop_
_atom_site_aniso_label
_atom_site_aniso_U_11
_atom_site_aniso_U_22
_atom_site_aniso_U_33
_atom_site_aniso_U_12
_atom_site_aniso_U_13
_atom_site_aniso_U_23
O6 .0659(10) .1047(13) .0312(9) .0195(9) .0174(6) .0154(8)
N1 .0445(9) .0556(10) .0283(9) .0032(7) .0111(6) .0006(7)
N2 .0531(9) .0532(10) .0297(9) .0042(8) .0159(7) .0043(7)
N7 .0522(10) .0592(11) .0477(11) -.0001(8) .0219(7) -.0085(8)
N8 .0522(10) .0676(12) .0494(11) -.0110(9) .0168(8) -.0090(8)
N11 .0414(8) .0488(10) .0380(9) -.0003(7) .0171(6) -.0058(7)
N12 .0441(9) .0542(10) .0506(11) .0006(8) .0227(7) -.0039(8)
C3 .0483(10) .0368(10) .0335(11) -.0010(8) .0107(7) -.0039(7)
C4 .0455(10) .0452(11) .0304(11) .0000(8) .0120(7) -.0058(8)
C5 .0498(11) .0561(13) .0284(11) .0007(9) .0137(8) -.0032(8)
C9 .0620(12) .0557(13) .0392(12) .0050(10) .0086(9) .0029(9)
C10 .0488(12) .0744(17) .094(2) -.0067(11) .0284(12) -.0024(14)
C13 .0442(10) .0484(12) .0565(13) .0007(9) .0180(9) .0032(9)
C14 .0491(11) .0500(12) .0472(12) -.0039(9) .0101(8) -.0047(9)
C15 .0470(10) .0424(11) .0336(11) .0011(8) .0126(7) -.0026(8)
C16 .0448(10) .0403(11) .0402(11) -.0027(8) .0133(8) -.0068(8)
C17 .0537(12) .0532(13) .0515(14) .0021(10) .0118(9) .0046(9)
C18 .0544(13) .0545(14) .0783(18) .0070(10) .0084(11) .0098(12)
C19 .0536(13) .0590(15) .095(2) .0107(11) .0272(13) -.0004(13)
C20 .0601(13) .0653(15) .0711(17) .0049(11) .0334(12) -.0075(12)
C21 .0432(10) .0405(11) .0384(11) .0061(8) .0108(7) -.0060(8)
C22 .0643(13) .0539(13) .0412(13) .0097(10) .0136(9) -.0023(9)
C23 .0807(17) .0780(17) .0419(14) .0117(14) -.0026(11) -.0171(11)
C24 .0607(15) .0752(18) .0757(19) -.0012(13) -.0049(12) -.0246(14)
C25 .0538(13) .0764(17) .0745(18) -.0162(12) .0138(11) -.0165(13)

loop_
_atom_type_symbol
_atom_type_description
_atom_type_scat_dispersion_real
_atom_type_scat_dispersion_imag
_atom_type_scat_source
C C .0033 .0016 'International Tables Vol C Tables 4.2.6.8 and 6.1.1.4'
H H .0000 .0000 'International Tables Vol C Tables 4.2.6.8 and 6.1.1.4'
N N .0061 .0033 'International Tables Vol C Tables 4.2.6.8 and 6.1.1.4'
O O .0106 .0060 'International Tables Vol C Tables 4.2.6.8 and 6.1.1.4'
B B .0013 .0007 'International Tables Vol C Tables 4.2.6.8 and 6.1.1.4'

loop_
_geom_angle_atom_site_label_1
_geom_angle_atom_site_label_2
_geom_angle_atom_site_label_3
_geom_angle
N2 N1 C5 108.77(14)
N2 N1 C16 120.81(14)
C5 N1 C16 130.39(16)
C3 N2 N1 108.62(14)
C3 N2 H2 125.7
N1 N2 H2 125.7
C16 N7 C20 116.60(19)
C21 N8 C25 115.8(2)
C15 N11 N12 111.90(15)
C15 N11 C21 130.82(15)
N12 N11 C21 117.26(15)
C13 N12 N11 104.59(15)
N2 C3 C4 109.39(16)
N2 C3 C9 120.10(16)
C4 C3 C9 130.51(17)
C3 C4 C5 107.96(16)
C3 C4 C15 128.42(17)
C5 C4 C15 123.55(17)
O6 C5 N1 123.15(17)
O6 C5 C4 131.65(17)
N1 C5 C4 105.18(16)
C3 C9 H9A 109.5
C3 C9 H9B 109.5
H9A C9 H9B 109.5
C3 C9 H9C 109.5
H9A C9 H9C 109.5
H9B C9 H9C 109.5
C3 C9 H9D 112.9
H9A C9 H9D 137.7
H9B C9 H9D 55.7
H9C C9 H9D 55.6
C3 C9 H9E 108.8
H9A C9 H9E 59.3
H9B C9 H9E 53.4
H9C C9 H9E 141.6
H9D C9 H9E 105.6
C3 C9 H9F 107.2
H9A C9 H9F 47.3
H9B C9 H9F 142.0
H9C C9 H9F 66.0
H9D C9 H9F 116.8
H9E C9 H9F 105.1
C13 C10 H10A 109.5
C13 C10 H10B 109.5
H10A C10 H10B 109.5
C13 C10 H10C 109.5
H10A C10 H10C 109.5
H10B C10 H10C 109.5
N12 C13 C14 111.34(17)
N12 C13 C10 119.19(19)
C14 C13 C10 129.4(2)
C15 C14 C13 106.47(18)
C15 C14 H14 126.8
C13 C14 H14 126.8
C14 C15 N11 105.69(16)
C14 C15 C4 130.51(17)
N11 C15 C4 123.54(16)
N7 C16 C17 124.14(18)
N7 C16 N1 114.67(17)
C17 C16 N1 121.18(17)
C18 C17 C16 117.1(2)
C18 C17 H17 121.5
C16 C17 H17 121.5
C19 C18 C17 120.0(2)
C19 C18 H18 120.0
C17 C18 H18 120.0
C20 C19 C18 118.2(2)
C20 C19 H19 120.9
C18 C19 H19 120.9
N7 C20 C19 124.0(2)
N7 C20 H20 118.0
C19 C20 H20 118.0
N8 C21 C22 124.30(19)
N8 C21 N11 116.34(17)
C22 C21 N11 119.33(18)
C23 C22 C21 118.1(2)
C23 C22 H22 120.9
C21 C22 H22 120.9
C24 C23 C22 118.8(2)
C24 C23 H23 120.6
C22 C23 H23 120.6
C25 C24 C23 118.7(2)
C25 C24 H24 120.6
C23 C24 H24 120.6
N8 C25 C24 124.2(2)
N8 C25 H25 117.9
C24 C25 H25 117.9

loop_
_geom_bond_atom_site_label_1
_geom_bond_atom_site_label_2
_geom_bond_site_symmetry_2
_geom_bond_distance
_geom_bond_publ_flag
O6 C5 . 1.242(2) ?
N1 N2 . 1.380(2) ?
N1 C5 . 1.397(2) ?
N1 C16 . 1.402(2) ?
N2 C3 . 1.344(2) ?
N2 H2 . .8600 ?
N7 C16 . 1.328(2) ?
N7 C20 . 1.339(3) ?
N8 C21 . 1.330(2) ?
N8 C25 . 1.343(3) ?
N11 C15 . 1.370(2) ?
N11 N12 . 1.374(2) ?
N11 C21 . 1.421(2) ?
N12 C13 . 1.328(3) ?
C3 C4 . 1.370(3) ?
C3 C9 . 1.488(3) ?
C4 C5 . 1.423(3) ?
C4 C15 . 1.463(2) ?
C9 H9A . .9600 ?
C9 H9B . .9600 ?
C9 H9C . .9600 ?
C9 H9D . 1.0052 ?
C9 H9E . .9971 ?
C9 H9F . .9970 ?
C10 C13 . 1.501(3) ?
C10 H10A . .9600 ?
C10 H10B . .9600 ?
C10 H10C . .9600 ?
C13 C14 . 1.401(3) ?
C14 C15 . 1.370(3) ?
C14 H14 . .9300 ?
C16 C17 . 1.392(3) ?
C17 C18 . 1.377(3) ?
C17 H17 . .9300 ?
C18 C19 . 1.375(3) ?
C18 H18 . .9300 ?
C19 C20 . 1.365(3) ?
C19 H19 . .9300 ?
C20 H20 . .9300 ?
C21 C22 . 1.378(3) ?
C22 C23 . 1.378(3) ?
C22 H22 . .9300 ?
C23 C24 . 1.373(4) ?
C23 H23 . .9300 ?
C24 C25 . 1.363(4) ?
C24 H24 . .9300 ?
C25 H25 . .9300 ?

loop_
_geom_hbond_atom_site_label_D
_geom_hbond_atom_site_label_H
_geom_hbond_atom_site_label_A
_geom_hbond_site_symmetry_A
_geom_hbond_distance_DH
_geom_hbond_distance_HA
_geom_hbond_distance_DA
_geom_hbond_angle_DHA
_geom_hbond_publ_flag
N2 H2 O6 4_565 .86 1.94 2.722(2) 150.0 yes
